data_7714004
loop_
_publ_author_name
'Gusev, Alexey N.'
'Braga, Elena'
'Zamnius, Ekaterina'
'Kiskin, Mikhail A.'
'Ali, Amjad'
'Baryshnikov, Glib'
'Linert, Wolfgang'

_publ_section_title
;
 Mononuclear copper(I) complexes bearing 3-phenyl-5-(pyridin-4-yl)-1, 2,
 4-triazole ligand: synthesis, crystal structure, TADF-luminescence, and
 mechanochromic effects
;
_journal_name_full 'Dalton Transactions'
_journal_paper_doi 10.1039/D3DT02633G
_journal_year 2023
_chemical_formula_moiety 'C49 H40 Cl Cu N4 P2, 0.5(C2 N)'
_chemical_formula_sum 'C50 H41.5 Cl Cu N4.5 P2'
_chemical_formula_weight 866.30
_space_group_crystal_system triclinic
_space_group_IT_number 2
_space_group_name_Hall '-P 1'
_space_group_name_H-M_alt 'P -1'
_atom_sites_solution_hydrogens geom
_audit_creation_date 2023-02-10
_audit_creation_method
;
Olex2 1.2
(compiled 2018.05.29 svn.r3508 for OlexSys, GUI svn.r5506)
;
_audit_update_record
;
2023-06-22 deposited with the CCDC.	2023-09-22 downloaded from the CCDC.
;
_cell_angle_alpha 108.465(2)
_cell_angle_beta 97.843(2)
_cell_angle_gamma 111.0630(10)
_cell_formula_units_Z 2
_cell_length_a 10.4535(6)
_cell_length_b 14.2480(7)
_cell_length_c 16.8455(10)
_cell_measurement_reflns_used 9922
_cell_measurement_temperature 100(2)
_cell_measurement_theta_max 32.40
_cell_measurement_theta_min 2.18
_cell_volume 2130.2(2)
_computing_cell_refinement 'SAINT V8.38A (?, 2016)'
_computing_data_reduction 'SAINT V8.38A (?, 2016)'
_computing_molecular_graphics 'Olex2 (Dolomanov et al., 2009)'
_computing_publication_material 'Olex2 (Dolomanov et al., 2009)'
_computing_structure_refinement 'ShelXL (Sheldrick, 2015)'
_computing_structure_solution 'SHELXT 2014/5 (Sheldrick, 2014)'
_diffrn_ambient_temperature 100.15
_diffrn_measured_fraction_theta_full 0.998
_diffrn_measured_fraction_theta_max 0.798
_diffrn_measurement_device_type 'Bruker APEX-II CCD'
_diffrn_measurement_method '\f and \w scans'
_diffrn_radiation_type MoK\a
_diffrn_radiation_wavelength 0.71073
_diffrn_reflns_av_R_equivalents 0.1237
_diffrn_reflns_av_unetI/netI 0.0776
_diffrn_reflns_Laue_measured_fraction_full 0.998
_diffrn_reflns_Laue_measured_fraction_max 0.798
_diffrn_reflns_limit_h_max 15
_diffrn_reflns_limit_h_min -14
_diffrn_reflns_limit_k_max 18
_diffrn_reflns_limit_k_min -18
_diffrn_reflns_limit_l_max 23
_diffrn_reflns_limit_l_min -23
_diffrn_reflns_number 44030
_diffrn_reflns_point_group_measured_fraction_full 0.998
_diffrn_reflns_point_group_measured_fraction_max 0.798
_diffrn_reflns_theta_full 25.242
_diffrn_reflns_theta_max 32.630
_diffrn_reflns_theta_min 2.177
_diffrn_standards_number 0
_exptl_absorpt_coefficient_mu 0.692
_exptl_absorpt_correction_type none
_exptl_absorpt_process_details
;
SADABS-2016/2 (Bruker,2016/2) was used for absorption correction.
wR2(int) was 0.0825 before and 0.0541 after correction.
The Ratio of minimum to maximum transmission is 0.9077.
The \l/2 correction factor is Not present.
;
_exptl_crystal_colour colourless
_exptl_crystal_colour_primary colourless
_exptl_crystal_density_diffrn 1.351
_exptl_crystal_description prismatic
_exptl_crystal_F_000 898
_exptl_crystal_preparation Luminescent
_exptl_crystal_size_max 0.35
_exptl_crystal_size_mid 0.34
_exptl_crystal_size_min 0.3
_refine_diff_density_max 0.648
_refine_diff_density_min -0.876
_refine_diff_density_rms 0.094
_refine_ls_extinction_method none
_refine_ls_goodness_of_fit_ref 1.014
_refine_ls_hydrogen_treatment constr
_refine_ls_matrix_type full
_refine_ls_number_parameters 538
_refine_ls_number_reflns 12437
_refine_ls_number_restraints 0
_refine_ls_restrained_S_all 1.014
_refine_ls_R_factor_all 0.0637
_refine_ls_R_factor_gt 0.0496
_refine_ls_shift/su_max 0.001
_refine_ls_shift/su_mean 0.000
_refine_ls_structure_factor_coef Fsqd
_refine_ls_weighting_details 'w=1/[\s^2^(Fo^2^)+(0.0264P)^2^+2.7889P] where P=(Fo^2^+2Fc^2^)/3'
_refine_ls_weighting_scheme calc
_refine_ls_wR_factor_gt 0.1125
_refine_ls_wR_factor_ref 0.1246
_reflns_Friedel_coverage 0.000
_reflns_number_gt 10343
_reflns_number_total 12437
_reflns_threshold_expression 'I > 2\s(I)'
_cod_data_source_file d3dt02633g2.cif
_cod_data_source_block 1_a
_cod_original_formula_sum 'C50 H41.50 Cl Cu N4.50 P2'
_cod_database_code 7714004
_shelx_shelxl_version_number 2014/7
_shelx_space_group_comment
;
The symmetry employed for this shelxl refinement is uniquely defined
by the following loop, which should always be used as a source of
symmetry information in preference to the above space-group names.
They are only intended as comments.
;
_shelx_estimated_absorpt_t_max 0.819
_shelx_estimated_absorpt_t_min 0.794
_olex2_refinement_description
;
1. Fixed Uiso
 At 1.2 times of:
  All C(H) groups, All N(H) groups
2. Others
 Fixed Sof: C1S(0.5) N1S(0.5)
3.a Aromatic/amide H refined with riding coordinates:
 N4(H4), C32(H32), C24(H24), C38(H38), C40(H40), C8(H8), C41(H41), C18(H18),
 C14(H14), C6(H6), C37(H37), C12(H12), C2(H2), C45(H45), C49(H49), C30(H30),
 C4(H4A), C47(H47), C17(H17), C26(H26), C22(H22), C5(H5), C16(H16), C33(H33),
 C23(H23), C36(H36), C46(H46), C20(H20), C21(H21), C3(H3), C48(H48), C15(H15),
 C10(H10), C11(H11), C29(H29), C27(H27), C34(H34), C9(H9), C35(H35), C28(H28)
;
_olex2_submission_special_instructions 'No special instructions were received'

loop_
_space_group_symop_operation_xyz
'x, y, z'
'-x, -y, -z'

loop_
_atom_site_label
_atom_site_type_symbol
_atom_site_fract_x
_atom_site_fract_y
_atom_site_fract_z
_atom_site_U_iso_or_equiv
_atom_site_adp_type
_atom_site_occupancy
_atom_site_site_symmetry_order
_atom_site_calc_flag
_atom_site_refinement_flags_posn
_atom_site_refinement_flags_adp
_atom_site_refinement_flags_occupancy
_atom_site_disorder_assembly
_atom_site_disorder_group
Cu1 Cu 0.74003(2) 0.64952(2) 0.28841(2) 0.01309(7) Uani 1 1 d . . . . .
Cl1 Cl 0.81406(5) 0.52951(4) 0.18969(3) 0.01709(10) Uani 1 1 d . . . . .
P1 P 0.81696(5) 0.80301(4) 0.26162(3) 0.01314(10) Uani 1 1 d . . . . .
P2 P 0.50908(5) 0.54722(4) 0.27550(3) 0.01354(10) Uani 1 1 d . . . . .
N2 N 1.02303(18) 0.75507(13) 0.73984(10) 0.0156(3) Uani 1 1 d . . . . .
N1 N 0.84682(18) 0.67434(13) 0.41375(10) 0.0145(3) Uani 1 1 d . . . . .
N3 N 1.0628(2) 0.60795(15) 0.66966(11) 0.0215(4) Uani 1 1 d . . . . .
N4 N 1.1005(2) 0.63661(15) 0.75720(11) 0.0216(4) Uani 1 1 d . . . . .
H4 H 1.1351 0.6027 0.7834 0.026 Uiso 1 1 calc R . . . .
C42 C 1.0168(2) 0.68112(15) 0.66286(12) 0.0154(4) Uani 1 1 d . . . . .
C1 C 0.7887(2) 0.91830(15) 0.33023(12) 0.0154(4) Uani 1 1 d . . . . .
C32 C 0.3928(2) 0.49500(17) 0.10264(13) 0.0194(4) Uani 1 1 d . . . . .
H32 H 0.4740 0.4813 0.0960 0.023 Uiso 1 1 calc R . . . .
C24 C 0.5753(2) 0.37391(16) 0.27198(13) 0.0176(4) Uani 1 1 d . . . . .
H24 H 0.6717 0.4273 0.2918 0.021 Uiso 1 1 calc R . . . .
C38 C 0.9975(2) 0.63103(16) 0.50368(13) 0.0166(4) Uani 1 1 d . . . . .
H38 H 1.0617 0.5984 0.5078 0.020 Uiso 1 1 calc R . . . .
C40 C 0.8660(2) 0.72641(16) 0.56731(12) 0.0159(4) Uani 1 1 d . . . . .
H40 H 0.8390 0.7612 0.6159 0.019 Uiso 1 1 calc R . . . .
C8 C 1.0860(2) 0.80193(17) 0.27241(14) 0.0209(4) Uani 1 1 d . . . . .
H8 H 1.0348 0.7249 0.2533 0.025 Uiso 1 1 calc R . . . .
C31 C 0.3725(2) 0.53036(16) 0.18540(12) 0.0153(4) Uani 1 1 d . . . . .
C44 C 1.1096(2) 0.77816(16) 0.89341(12) 0.0161(4) Uani 1 1 d . . . . .
C39 C 0.9606(2) 0.67966(15) 0.57749(12) 0.0152(3) Uani 1 1 d . . . . .
C41 C 0.8121(2) 0.72161(16) 0.48579(12) 0.0160(4) Uani 1 1 d . . . . .
H41 H 0.7471 0.7532 0.4799 0.019 Uiso 1 1 calc R . . . .
C43 C 1.0773(2) 0.72473(16) 0.79851(12) 0.0157(4) Uani 1 1 d . . . . .
C18 C 0.5946(2) 0.74792(18) 0.12009(14) 0.0206(4) Uani 1 1 d . . . . .
H18 H 0.5357 0.7285 0.1558 0.025 Uiso 1 1 calc R . . . .
C13 C 0.7425(2) 0.78827(15) 0.15168(12) 0.0157(4) Uani 1 1 d . . . . .
C25 C 0.4570(2) 0.60504(17) 0.37198(12) 0.0166(4) Uani 1 1 d . . . . .
C7 C 1.0115(2) 0.86723(16) 0.28102(12) 0.0157(4) Uani 1 1 d . . . . .
C14 C 0.8267(2) 0.81470(18) 0.09770(14) 0.0220(4) Uani 1 1 d . . . . .
H14 H 0.9276 0.8423 0.1182 0.026 Uiso 1 1 calc R . . . .
C6 C 0.8258(2) 0.94634(17) 0.42003(13) 0.0211(4) Uani 1 1 d . . . . .
H6 H 0.8588 0.9032 0.4425 0.025 Uiso 1 1 calc R . . . .
C37 C 0.9396(2) 0.63074(16) 0.42437(12) 0.0165(4) Uani 1 1 d . . . . .
H37 H 0.9668 0.5981 0.3750 0.020 Uiso 1 1 calc R . . . .
C12 C 1.0896(2) 0.98122(16) 0.30934(13) 0.0191(4) Uani 1 1 d . . . . .
H12 H 1.0407 1.0266 0.3141 0.023 Uiso 1 1 calc R . . . .
C2 C 0.7391(2) 0.98138(17) 0.29793(14) 0.0202(4) Uani 1 1 d . . . . .
H2 H 0.7130 0.9633 0.2369 0.024 Uiso 1 1 calc R . . . .
C45 C 1.1084(2) 0.88038(17) 0.93009(13) 0.0203(4) Uani 1 1 d . . . . .
H45 H 1.0854 0.9143 0.8935 0.024 Uiso 1 1 calc R . . . .
C49 C 1.1448(2) 0.72914(18) 0.94774(13) 0.0214(4) Uani 1 1 d . . . . .
H49 H 1.1464 0.6598 0.9232 0.026 Uiso 1 1 calc R . . . .
C30 C 0.4810(2) 0.71491(18) 0.39764(14) 0.0206(4) Uani 1 1 d . . . . .
H30 H 0.5158 0.7536 0.3627 0.025 Uiso 1 1 calc R . . . .
C4 C 0.7658(2) 1.09880(18) 0.44444(15) 0.0231(4) Uani 1 1 d . . . . .
H4A H 0.7581 1.1603 0.4832 0.028 Uiso 1 1 calc R . . . .
C47 C 1.1755(2) 0.88347(18) 1.07409(14) 0.0237(4) Uani 1 1 d . . . . .
H47 H 1.1978 0.9194 1.1356 0.028 Uiso 1 1 calc R . . . .
C17 C 0.5325(2) 0.73587(19) 0.03688(14) 0.0238(4) Uani 1 1 d . . . . .
H17 H 0.4318 0.7092 0.0163 0.029 Uiso 1 1 calc R . . . .
C26 C 0.4058(2) 0.54893(19) 0.42379(14) 0.0225(4) Uani 1 1 d . . . . .
H26 H 0.3885 0.4742 0.4069 0.027 Uiso 1 1 calc R . . . .
C22 C 0.4042(3) 0.18684(17) 0.22730(14) 0.0243(4) Uani 1 1 d . . . . .
H22 H 0.3838 0.1122 0.2144 0.029 Uiso 1 1 calc R . . . .
C5 C 0.8154(3) 1.03637(18) 0.47724(14) 0.0236(4) Uani 1 1 d . . . . .
H5 H 0.8419 1.0551 0.5383 0.028 Uiso 1 1 calc R . . . .
C16 C 0.6177(3) 0.76284(19) -0.01611(14) 0.0243(4) Uani 1 1 d . . . . .
H16 H 0.5755 0.7551 -0.0728 0.029 Uiso 1 1 calc R . . . .
C19 C 0.4640(2) 0.40496(15) 0.26062(12) 0.0157(4) Uani 1 1 d . . . . .
C33 C 0.2945(2) 0.47989(18) 0.03015(13) 0.0218(4) Uani 1 1 d . . . . .
H33 H 0.3069 0.4539 -0.0263 0.026 Uiso 1 1 calc R . . . .
C23 C 0.5450(3) 0.26469(17) 0.25425(14) 0.0218(4) Uani 1 1 d . . . . .
H23 H 0.6208 0.2433 0.2606 0.026 Uiso 1 1 calc R . . . .
C36 C 0.2543(2) 0.55178(19) 0.19475(14) 0.0222(4) Uani 1 1 d . . . . .
H36 H 0.2397 0.5753 0.2508 0.027 Uiso 1 1 calc R . . . .
C46 C 1.1409(3) 0.93252(18) 1.02005(14) 0.0249(4) Uani 1 1 d . . . . .
H46 H 1.1395 1.0019 1.0449 0.030 Uiso 1 1 calc R . . . .
C20 C 0.3227(2) 0.32677(17) 0.23457(13) 0.0209(4) Uani 1 1 d . . . . .
H20 H 0.2466 0.3476 0.2273 0.025 Uiso 1 1 calc R . . . .
C21 C 0.2931(3) 0.21783(18) 0.21920(14) 0.0251(5) Uani 1 1 d . . . . .
H21 H 0.1970 0.1650 0.2032 0.030 Uiso 1 1 calc R . . . .
C3 C 0.7279(3) 1.07165(18) 0.35574(15) 0.0246(4) Uani 1 1 d . . . . .
H3 H 0.6938 1.1145 0.3336 0.029 Uiso 1 1 calc R . . . .
C48 C 1.1774(3) 0.78219(19) 1.03788(14) 0.0248(4) Uani 1 1 d . . . . .
H48 H 1.2011 0.7488 1.0747 0.030 Uiso 1 1 calc R . . . .
C15 C 0.7643(3) 0.8010(2) 0.01400(14) 0.0259(5) Uani 1 1 d . . . . .
H15 H 0.8226 0.8180 -0.0227 0.031 Uiso 1 1 calc R . . . .
C10 C 1.3106(2) 0.96181(19) 0.32135(14) 0.0239(4) Uani 1 1 d . . . . .
H10 H 1.4119 0.9938 0.3355 0.029 Uiso 1 1 calc R . . . .
C11 C 1.2375(2) 1.02751(18) 0.33028(14) 0.0222(4) Uani 1 1 d . . . . .
H11 H 1.2895 1.1047 0.3509 0.027 Uiso 1 1 calc R . . . .
C29 C 0.4541(3) 0.76794(19) 0.47389(14) 0.0251(5) Uani 1 1 d . . . . .
H29 H 0.4700 0.8424 0.4909 0.030 Uiso 1 1 calc R . . . .
C27 C 0.3799(3) 0.6027(2) 0.50036(15) 0.0295(5) Uani 1 1 d . . . . .
H27 H 0.3458 0.5646 0.5358 0.035 Uiso 1 1 calc R . . . .
C34 C 0.1782(3) 0.5028(2) 0.04013(14) 0.0261(5) Uani 1 1 d . . . . .
H34 H 0.1120 0.4938 -0.0094 0.031 Uiso 1 1 calc R . . . .
C9 C 1.2338(2) 0.84865(19) 0.29156(15) 0.0251(4) Uani 1 1 d . . . . .
H9 H 1.2830 0.8033 0.2843 0.030 Uiso 1 1 calc R . . . .
C35 C 0.1578(3) 0.5388(2) 0.12224(15) 0.0274(5) Uani 1 1 d . . . . .
H35 H 0.0781 0.5546 0.1288 0.033 Uiso 1 1 calc R . . . .
C28 C 0.4038(3) 0.7112(2) 0.52502(15) 0.0296(5) Uani 1 1 d . . . . .
H28 H 0.3856 0.7471 0.5772 0.036 Uiso 1 1 calc R . . . .
C2S C 0.5000 0.0000 0.0000 0.0645(16) Uani 1 2 d S T P . .
C1S C 0.5421(5) 0.0156(4) 0.0809(4) 0.0302(10) Uani 0.5 1 d . . . . .
N1S N 0.5762(6) 0.0403(4) 0.1548(3) 0.0401(11) Uani 0.5 1 d . . . . .

loop_
_atom_site_aniso_label
_atom_site_aniso_U_11
_atom_site_aniso_U_22
_atom_site_aniso_U_33
_atom_site_aniso_U_23
_atom_site_aniso_U_13
_atom_site_aniso_U_12
Cu1 0.01384(12) 0.01231(11) 0.01382(12) 0.00595(8) 0.00356(8) 0.00579(9)
Cl1 0.0236(2) 0.0174(2) 0.0152(2) 0.00745(16) 0.00770(17) 0.01239(18)
P1 0.0144(2) 0.0121(2) 0.0137(2) 0.00563(17) 0.00413(17) 0.00598(18)
P2 0.0134(2) 0.0136(2) 0.0130(2) 0.00538(17) 0.00322(16) 0.00533(18)
N2 0.0168(8) 0.0163(7) 0.0130(8) 0.0054(6) 0.0024(6) 0.0073(6)
N1 0.0148(8) 0.0131(7) 0.0134(7) 0.0047(6) 0.0015(6) 0.0051(6)
N3 0.0337(10) 0.0236(9) 0.0131(8) 0.0071(7) 0.0040(7) 0.0195(8)
N4 0.0314(10) 0.0246(9) 0.0135(8) 0.0073(7) 0.0040(7) 0.0182(8)
C42 0.0169(9) 0.0148(8) 0.0140(9) 0.0045(7) 0.0026(7) 0.0078(7)
C1 0.0154(9) 0.0127(8) 0.0175(9) 0.0054(7) 0.0052(7) 0.0057(7)
C32 0.0181(10) 0.0228(10) 0.0184(10) 0.0080(8) 0.0056(7) 0.0099(8)
C24 0.0189(10) 0.0173(9) 0.0161(9) 0.0076(7) 0.0039(7) 0.0065(7)
C38 0.0174(10) 0.0165(8) 0.0174(9) 0.0064(7) 0.0040(7) 0.0095(7)
C40 0.0179(10) 0.0163(8) 0.0144(9) 0.0057(7) 0.0048(7) 0.0082(7)
C8 0.0199(10) 0.0186(9) 0.0241(10) 0.0079(8) 0.0058(8) 0.0089(8)
C31 0.0140(9) 0.0157(8) 0.0144(9) 0.0059(7) 0.0018(6) 0.0053(7)
C44 0.0147(9) 0.0182(9) 0.0138(9) 0.0052(7) 0.0037(7) 0.0063(7)
C39 0.0162(9) 0.0130(8) 0.0144(9) 0.0050(7) 0.0019(7) 0.0054(7)
C41 0.0167(9) 0.0167(8) 0.0172(9) 0.0073(7) 0.0045(7) 0.0093(7)
C43 0.0151(9) 0.0161(8) 0.0148(9) 0.0054(7) 0.0035(7) 0.0064(7)
C18 0.0196(10) 0.0226(10) 0.0196(10) 0.0102(8) 0.0045(7) 0.0078(8)
C13 0.0204(10) 0.0122(8) 0.0157(9) 0.0063(7) 0.0052(7) 0.0074(7)
C25 0.0129(9) 0.0208(9) 0.0148(9) 0.0052(7) 0.0026(7) 0.0079(7)
C7 0.0161(9) 0.0160(8) 0.0134(9) 0.0062(7) 0.0040(7) 0.0048(7)
C14 0.0209(11) 0.0255(10) 0.0185(10) 0.0099(8) 0.0061(8) 0.0075(8)
C6 0.0287(12) 0.0190(9) 0.0182(10) 0.0085(8) 0.0080(8) 0.0115(8)
C37 0.0195(10) 0.0155(8) 0.0147(9) 0.0048(7) 0.0038(7) 0.0090(7)
C12 0.0201(10) 0.0159(9) 0.0204(10) 0.0083(7) 0.0063(7) 0.0056(8)
C2 0.0231(11) 0.0184(9) 0.0199(10) 0.0064(8) 0.0051(8) 0.0111(8)
C45 0.0223(11) 0.0207(9) 0.0180(10) 0.0057(8) 0.0051(7) 0.0113(8)
C49 0.0264(11) 0.0204(9) 0.0170(10) 0.0079(8) 0.0051(8) 0.0097(8)
C30 0.0195(10) 0.0229(10) 0.0198(10) 0.0066(8) 0.0052(7) 0.0111(8)
C4 0.0191(10) 0.0182(9) 0.0296(11) 0.0045(8) 0.0099(8) 0.0086(8)
C47 0.0231(11) 0.0258(10) 0.0139(10) 0.0036(8) 0.0051(8) 0.0054(9)
C17 0.0197(11) 0.0255(10) 0.0228(11) 0.0094(8) 0.0012(8) 0.0080(8)
C26 0.0265(11) 0.0266(10) 0.0177(10) 0.0097(8) 0.0076(8) 0.0136(9)
C22 0.0357(13) 0.0151(9) 0.0193(10) 0.0076(8) 0.0089(9) 0.0068(9)
C5 0.0284(12) 0.0202(10) 0.0182(10) 0.0038(8) 0.0087(8) 0.0087(9)
C16 0.0301(12) 0.0248(10) 0.0166(10) 0.0092(8) 0.0025(8) 0.0109(9)
C19 0.0189(10) 0.0141(8) 0.0128(9) 0.0055(7) 0.0048(7) 0.0054(7)
C33 0.0255(11) 0.0238(10) 0.0137(9) 0.0071(8) 0.0035(7) 0.0090(8)
C23 0.0278(12) 0.0182(9) 0.0209(10) 0.0103(8) 0.0063(8) 0.0095(8)
C36 0.0192(10) 0.0301(11) 0.0168(10) 0.0070(8) 0.0044(7) 0.0120(9)
C46 0.0276(12) 0.0207(10) 0.0208(11) 0.0024(8) 0.0056(8) 0.0098(9)
C20 0.0220(11) 0.0191(9) 0.0186(10) 0.0077(8) 0.0060(8) 0.0053(8)
C21 0.0263(12) 0.0186(9) 0.0196(10) 0.0063(8) 0.0065(8) -0.0006(8)
C3 0.0258(12) 0.0199(10) 0.0291(11) 0.0065(8) 0.0066(9) 0.0141(9)
C48 0.0282(12) 0.0272(11) 0.0184(10) 0.0105(8) 0.0058(8) 0.0102(9)
C15 0.0293(12) 0.0308(11) 0.0181(10) 0.0128(9) 0.0087(8) 0.0100(10)
C10 0.0165(10) 0.0284(11) 0.0228(11) 0.0099(9) 0.0044(8) 0.0059(8)
C11 0.0215(11) 0.0204(9) 0.0208(10) 0.0091(8) 0.0067(8) 0.0039(8)
C29 0.0252(11) 0.0249(10) 0.0230(11) 0.0024(8) 0.0044(8) 0.0153(9)
C27 0.0393(14) 0.0422(14) 0.0189(11) 0.0148(10) 0.0138(9) 0.0257(12)
C34 0.0229(11) 0.0333(12) 0.0194(10) 0.0095(9) -0.0011(8) 0.0123(9)
C9 0.0193(11) 0.0277(11) 0.0302(12) 0.0103(9) 0.0072(8) 0.0130(9)
C35 0.0194(11) 0.0392(13) 0.0233(11) 0.0097(9) 0.0022(8) 0.0160(10)
C28 0.0362(14) 0.0427(14) 0.0172(11) 0.0081(9) 0.0097(9) 0.0273(12)
C2S 0.032(2) 0.098(4) 0.077(4) 0.061(3) 0.017(2) 0.019(3)
C1S 0.024(2) 0.028(2) 0.047(3) 0.018(2) 0.013(2) 0.0160(19)
N1S 0.046(3) 0.040(3) 0.040(3) 0.014(2) 0.008(2) 0.028(2)

loop_
_atom_type_symbol
_atom_type_description
_atom_type_scat_dispersion_real
_atom_type_scat_dispersion_imag
_atom_type_scat_source
C C 0.0033 0.0016 'International Tables Vol C Tables 4.2.6.8 and 6.1.1.4'
H H 0.0000 0.0000 'International Tables Vol C Tables 4.2.6.8 and 6.1.1.4'
Cl Cl 0.1484 0.1585 'International Tables Vol C Tables 4.2.6.8 and 6.1.1.4'
Cu Cu 0.3201 1.2651 'International Tables Vol C Tables 4.2.6.8 and 6.1.1.4'
N N 0.0061 0.0033 'International Tables Vol C Tables 4.2.6.8 and 6.1.1.4'
P P 0.1023 0.0942 'International Tables Vol C Tables 4.2.6.8 and 6.1.1.4'

loop_
_geom_angle_atom_site_label_1
_geom_angle_atom_site_label_2
_geom_angle_atom_site_label_3
_geom_angle
_geom_angle_site_symmetry_1
_geom_angle_site_symmetry_3
_geom_angle_publ_flag
P1 Cu1 Cl1 104.320(19) . . ?
P1 Cu1 P2 124.51(2) . . ?
P2 Cu1 Cl1 106.012(19) . . ?
N1 Cu1 Cl1 104.93(5) . . ?
N1 Cu1 P1 112.74(5) . . ?
N1 Cu1 P2 102.73(5) . . ?
C1 P1 Cu1 117.03(7) . . ?
C1 P1 C7 100.90(9) . . ?
C13 P1 Cu1 116.43(6) . . ?
C13 P1 C1 102.62(9) . . ?
C13 P1 C7 104.94(9) . . ?
C7 P1 Cu1 113.01(6) . . ?
C31 P2 Cu1 117.54(7) . . ?
C31 P2 C25 103.69(9) . . ?
C31 P2 C19 101.75(9) . . ?
C25 P2 Cu1 111.51(7) . . ?
C25 P2 C19 105.32(9) . . ?
C19 P2 Cu1 115.57(7) . . ?
C43 N2 C42 102.59(16) . . ?
C41 N1 Cu1 121.84(13) . . ?
C37 N1 Cu1 120.89(13) . . ?
C37 N1 C41 116.70(16) . . ?
C42 N3 N4 102.19(16) . . ?
N3 N4 H4 124.9 . . ?
C43 N4 N3 110.27(16) . . ?
C43 N4 H4 124.9 . . ?
N2 C42 C39 123.22(17) . . ?
N3 C42 N2 115.35(17) . . ?
N3 C42 C39 121.42(17) . . ?
C6 C1 P1 117.24(15) . . ?
C2 C1 P1 123.68(15) . . ?
C2 C1 C6 119.01(18) . . ?
C31 C32 H32 119.9 . . ?
C33 C32 H32 119.9 . . ?
C33 C32 C31 120.1(2) . . ?
C19 C24 H24 120.0 . . ?
C23 C24 H24 120.0 . . ?
C23 C24 C19 120.0(2) . . ?
C39 C38 H38 120.3 . . ?
C37 C38 H38 120.3 . . ?
C37 C38 C39 119.44(18) . . ?
C39 C40 H40 120.3 . . ?
C41 C40 H40 120.3 . . ?
C41 C40 C39 119.34(18) . . ?
C7 C8 H8 119.7 . . ?
C9 C8 H8 119.7 . . ?
C9 C8 C7 120.6(2) . . ?
C32 C31 P2 115.99(15) . . ?
C36 C31 P2 124.39(15) . . ?
C36 C31 C32 119.62(18) . . ?
C45 C44 C43 119.51(18) . . ?
C45 C44 C49 119.67(18) . . ?
C49 C44 C43 120.80(18) . . ?
C38 C39 C42 121.90(17) . . ?
C40 C39 C42 120.54(17) . . ?
C40 C39 C38 117.55(17) . . ?
N1 C41 C40 123.58(18) . . ?
N1 C41 H41 118.2 . . ?
C40 C41 H41 118.2 . . ?
N2 C43 N4 109.59(17) . . ?
N2 C43 C44 126.05(18) . . ?
N4 C43 C44 124.35(18) . . ?
C13 C18 H18 119.6 . . ?
C17 C18 H18 119.6 . . ?
C17 C18 C13 120.7(2) . . ?
C18 C13 P1 118.45(15) . . ?
C14 C13 P1 122.89(16) . . ?
C14 C13 C18 118.66(18) . . ?
C30 C25 P2 116.64(15) . . ?
C26 C25 P2 123.89(16) . . ?
C26 C25 C30 119.29(19) . . ?
C8 C7 P1 119.17(15) . . ?
C8 C7 C12 118.70(19) . . ?
C12 C7 P1 122.03(16) . . ?
C13 C14 H14 119.7 . . ?
C15 C14 C13 120.6(2) . . ?
C15 C14 H14 119.7 . . ?
C1 C6 H6 119.5 . . ?
C5 C6 C1 121.1(2) . . ?
C5 C6 H6 119.5 . . ?
N1 C37 C38 123.38(18) . . ?
N1 C37 H37 118.3 . . ?
C38 C37 H37 118.3 . . ?
C7 C12 H12 119.9 . . ?
C11 C12 C7 120.3(2) . . ?
C11 C12 H12 119.9 . . ?
C1 C2 H2 120.1 . . ?
C1 C2 C3 119.8(2) . . ?
C3 C2 H2 120.1 . . ?
C44 C45 H45 120.0 . . ?
C46 C45 C44 120.0(2) . . ?
C46 C45 H45 120.0 . . ?
C44 C49 H49 120.1 . . ?
C48 C49 C44 119.9(2) . . ?
C48 C49 H49 120.1 . . ?
C25 C30 H30 119.7 . . ?
C29 C30 C25 120.6(2) . . ?
C29 C30 H30 119.7 . . ?
C5 C4 H4A 120.0 . . ?
C3 C4 H4A 120.0 . . ?
C3 C4 C5 120.1(2) . . ?
C46 C47 H47 120.1 . . ?
C48 C47 H47 120.1 . . ?
C48 C47 C46 119.9(2) . . ?
C18 C17 H17 120.0 . . ?
C16 C17 C18 120.0(2) . . ?
C16 C17 H17 120.0 . . ?
C25 C26 H26 120.1 . . ?
C27 C26 C25 119.9(2) . . ?
C27 C26 H26 120.1 . . ?
C23 C22 H22 119.9 . . ?
C21 C22 H22 119.9 . . ?
C21 C22 C23 120.2(2) . . ?
C6 C5 H5 120.2 . . ?
C4 C5 C6 119.5(2) . . ?
C4 C5 H5 120.2 . . ?
C17 C16 H16 120.1 . . ?
C15 C16 C17 119.7(2) . . ?
C15 C16 H16 120.1 . . ?
C24 C19 P2 118.33(15) . . ?
C20 C19 P2 121.91(16) . . ?
C20 C19 C24 119.70(18) . . ?
C32 C33 H33 120.0 . . ?
C34 C33 C32 119.92(19) . . ?
C34 C33 H33 120.0 . . ?
C24 C23 H23 119.9 . . ?
C22 C23 C24 120.1(2) . . ?
C22 C23 H23 119.9 . . ?
C31 C36 H36 120.0 . . ?
C35 C36 C31 120.1(2) . . ?
C35 C36 H36 120.0 . . ?
C45 C46 C47 120.3(2) . . ?
C45 C46 H46 119.9 . . ?
C47 C46 H46 119.9 . . ?
C19 C20 H20 120.0 . . ?
C19 C20 C21 120.0(2) . . ?
C21 C20 H20 120.0 . . ?
C22 C21 C20 119.9(2) . . ?
C22 C21 H21 120.0 . . ?
C20 C21 H21 120.0 . . ?
C2 C3 H3 119.7 . . ?
C4 C3 C2 120.6(2) . . ?
C4 C3 H3 119.7 . . ?
C49 C48 H48 119.8 . . ?
C47 C48 C49 120.3(2) . . ?
C47 C48 H48 119.8 . . ?
C14 C15 H15 119.8 . . ?
C16 C15 C14 120.3(2) . . ?
C16 C15 H15 119.8 . . ?
C11 C10 H10 120.3 . . ?
C11 C10 C9 119.5(2) . . ?
C9 C10 H10 120.3 . . ?
C12 C11 C10 120.5(2) . . ?
C12 C11 H11 119.7 . . ?
C10 C11 H11 119.7 . . ?
C30 C29 H29 120.2 . . ?
C28 C29 C30 119.5(2) . . ?
C28 C29 H29 120.2 . . ?
C26 C27 H27 119.8 . . ?
C28 C27 C26 120.4(2) . . ?
C28 C27 H27 119.8 . . ?
C33 C34 H34 119.8 . . ?
C33 C34 C35 120.3(2) . . ?
C35 C34 H34 119.8 . . ?
C8 C9 C10 120.3(2) . . ?
C8 C9 H9 119.8 . . ?
C10 C9 H9 119.8 . . ?
C36 C35 C34 119.9(2) . . ?
C36 C35 H35 120.0 . . ?
C34 C35 H35 120.0 . . ?
C29 C28 H28 119.8 . . ?
C27 C28 C29 120.4(2) . . ?
C27 C28 H28 119.8 . . ?
C1S C2S C1S 180.0 2_655 . ?
N1S C1S C2S 171.7(5) . . ?

loop_
_geom_bond_atom_site_label_1
_geom_bond_atom_site_label_2
_geom_bond_distance
_geom_bond_site_symmetry_2
_geom_bond_publ_flag
Cu1 Cl1 2.4062(5) . ?
Cu1 P1 2.2568(5) . ?
Cu1 P2 2.2642(6) . ?
Cu1 N1 2.1046(16) . ?
P1 C1 1.8331(19) . ?
P1 C13 1.823(2) . ?
P1 C7 1.836(2) . ?
P2 C31 1.8250(19) . ?
P2 C25 1.825(2) . ?
P2 C19 1.831(2) . ?
N2 C42 1.363(2) . ?
N2 C43 1.334(2) . ?
N1 C41 1.355(2) . ?
N1 C37 1.347(3) . ?
N3 N4 1.357(2) . ?
N3 C42 1.323(3) . ?
N4 H4 0.8800 . ?
N4 C43 1.353(3) . ?
C42 C39 1.468(3) . ?
C1 C6 1.394(3) . ?
C1 C2 1.393(3) . ?
C32 H32 0.9500 . ?
C32 C31 1.398(3) . ?
C32 C33 1.388(3) . ?
C24 H24 0.9500 . ?
C24 C19 1.396(3) . ?
C24 C23 1.392(3) . ?
C38 H38 0.9500 . ?
C38 C39 1.397(3) . ?
C38 C37 1.388(3) . ?
C40 H40 0.9500 . ?
C40 C39 1.396(3) . ?
C40 C41 1.382(3) . ?
C8 H8 0.9500 . ?
C8 C7 1.400(3) . ?
C8 C9 1.387(3) . ?
C31 C36 1.392(3) . ?
C44 C43 1.465(3) . ?
C44 C45 1.396(3) . ?
C44 C49 1.400(3) . ?
C41 H41 0.9500 . ?
C18 H18 0.9500 . ?
C18 C13 1.396(3) . ?
C18 C17 1.391(3) . ?
C13 C14 1.393(3) . ?
C25 C30 1.400(3) . ?
C25 C26 1.396(3) . ?
C7 C12 1.408(3) . ?
C14 H14 0.9500 . ?
C14 C15 1.391(3) . ?
C6 H6 0.9500 . ?
C6 C5 1.390(3) . ?
C37 H37 0.9500 . ?
C12 H12 0.9500 . ?
C12 C11 1.386(3) . ?
C2 H2 0.9500 . ?
C2 C3 1.401(3) . ?
C45 H45 0.9500 . ?
C45 C46 1.389(3) . ?
C49 H49 0.9500 . ?
C49 C48 1.393(3) . ?
C30 H30 0.9500 . ?
C30 C29 1.391(3) . ?
C4 H4A 0.9500 . ?
C4 C5 1.389(3) . ?
C4 C3 1.379(3) . ?
C47 H47 0.9500 . ?
C47 C46 1.394(3) . ?
C47 C48 1.386(3) . ?
C17 H17 0.9500 . ?
C17 C16 1.387(3) . ?
C26 H26 0.9500 . ?
C26 C27 1.393(3) . ?
C22 H22 0.9500 . ?
C22 C23 1.389(3) . ?
C22 C21 1.388(4) . ?
C5 H5 0.9500 . ?
C16 H16 0.9500 . ?
C16 C15 1.384(3) . ?
C19 C20 1.395(3) . ?
C33 H33 0.9500 . ?
C33 C34 1.385(3) . ?
C23 H23 0.9500 . ?
C36 H36 0.9500 . ?
C36 C35 1.390(3) . ?
C46 H46 0.9500 . ?
C20 H20 0.9500 . ?
C20 C21 1.397(3) . ?
C21 H21 0.9500 . ?
C3 H3 0.9500 . ?
C48 H48 0.9500 . ?
C15 H15 0.9500 . ?
C10 H10 0.9500 . ?
C10 C11 1.392(3) . ?
C10 C9 1.394(3) . ?
C11 H11 0.9500 . ?
C29 H29 0.9500 . ?
C29 C28 1.390(4) . ?
C27 H27 0.9500 . ?
C27 C28 1.382(4) . ?
C34 H34 0.9500 . ?
C34 C35 1.390(3) . ?
C9 H9 0.9500 . ?
C35 H35 0.9500 . ?
C28 H28 0.9500 . ?
C2S C1S 1.294(6) 2_655 ?
C2S C1S 1.294(6) . ?
C1S N1S 1.145(7) . ?
